data_7046476
loop_
_publ_author_name
'Nahra, Fady'
'Van Hecke, Kristof'
'Kennedy, Alan R.'
'Nelson, David J.'

_publ_section_title
;
 Coinage metal complexes of selenoureas derived from N-heterocyclic
 carbenes.
;
_journal_issue 31
_journal_name_full 'Dalton transactions (Cambridge, England : 2003)'
_journal_page_first 10671
_journal_page_last 10684
_journal_paper_doi 10.1039/c8dt01506f
_journal_volume 47
_journal_year 2018
_chemical_formula_sum 'C42 H48 Cl2 Cu2 N4 Se2'
_chemical_formula_weight 964.74
_space_group_crystal_system monoclinic
_space_group_IT_number 14
_space_group_name_Hall '-P 2yn'
_space_group_name_H-M_alt 'P 1 21/n 1'
_symmetry_space_group_name_Hall '-P 2yn'
_symmetry_space_group_name_H-M 'P 1 21/n 1'
_atom_sites_solution_hydrogens geom
_audit_creation_method SHELXL-2014/7
_audit_update_record
;
2018-04-16 deposited with the CCDC.
2018-05-30 downloaded from the CCDC.
;
_cell_angle_alpha 90
_cell_angle_beta 97.387(14)
_cell_angle_gamma 90
_cell_formula_units_Z 2
_cell_length_a 8.3880(12)
_cell_length_b 19.011(3)
_cell_length_c 13.4119(19)
_cell_measurement_reflns_used 5114
_cell_measurement_temperature 173(2)
_cell_measurement_theta_max 29.5458
_cell_measurement_theta_min 3.0446
_cell_volume 2121.0(5)
_computing_cell_refinement CrysalisPro
_computing_data_collection CrysalisPro
_computing_data_reduction CrysalisPro
_computing_publication_material SHELXL-2014
_computing_structure_refinement 'SHELXL-2014/7 (Sheldrick, 2014)'
_computing_structure_solution SIR92
_diffrn_ambient_temperature 173(2)
_diffrn_measured_fraction_theta_full 0.999
_diffrn_measured_fraction_theta_max 0.895
_diffrn_measurement_device_type
;
Oxford Diffraction Xcalibur E
;
_diffrn_measurement_method 'omega scans'
_diffrn_radiation_type MoK\a
_diffrn_radiation_wavelength 0.71073
_diffrn_reflns_av_R_equivalents 0.0494
_diffrn_reflns_av_unetI/netI 0.0522
_diffrn_reflns_Laue_measured_fraction_full 0.999
_diffrn_reflns_Laue_measured_fraction_max 0.895
_diffrn_reflns_limit_h_max 11
_diffrn_reflns_limit_h_min -11
_diffrn_reflns_limit_k_max 13
_diffrn_reflns_limit_k_min -25
_diffrn_reflns_limit_l_max 17
_diffrn_reflns_limit_l_min -18
_diffrn_reflns_number 17998
_diffrn_reflns_point_group_measured_fraction_full 0.999
_diffrn_reflns_point_group_measured_fraction_max 0.895
_diffrn_reflns_theta_full 27.000
_diffrn_reflns_theta_max 29.611
_diffrn_reflns_theta_min 3.051
_diffrn_source 'sealed tube'
_exptl_absorpt_coefficient_mu 2.879
_exptl_absorpt_correction_T_max 1.00000
_exptl_absorpt_correction_T_min 0.72735
_exptl_absorpt_correction_type multi-scan
_exptl_absorpt_process_details
;
CrysAlisPro, Oxford Diffraction Ltd.,
Version 1.171.34.40 (release 27-08-2010 CrysAlis171 .NET)
(compiled Aug 27 2010,11:50:40)
Empirical absorption correction using spherical harmonics,
 implemented in SCALE3 ABSPACK scaling algorithm.
;
_exptl_crystal_colour 'light yellow'
_exptl_crystal_density_diffrn 1.511
_exptl_crystal_description prism
_exptl_crystal_F_000 976
_exptl_crystal_size_max 0.4
_exptl_crystal_size_mid 0.4
_exptl_crystal_size_min 0.3
_refine_diff_density_max 0.440
_refine_diff_density_min -0.504
_refine_diff_density_rms 0.084
_refine_ls_extinction_method none
_refine_ls_goodness_of_fit_ref 1.074
_refine_ls_hydrogen_treatment constr
_refine_ls_matrix_type full
_refine_ls_number_parameters 243
_refine_ls_number_reflns 5355
_refine_ls_number_restraints 0
_refine_ls_restrained_S_all 1.074
_refine_ls_R_factor_all 0.0628
_refine_ls_R_factor_gt 0.0398
_refine_ls_shift/su_max 0.000
_refine_ls_shift/su_mean 0.000
_refine_ls_structure_factor_coef Fsqd
_refine_ls_weighting_details 'w=1/[\s^2^(Fo^2^)+(0.0308P)^2^+0.4469P] where P=(Fo^2^+2Fc^2^)/3'
_refine_ls_weighting_scheme calc
_refine_ls_wR_factor_gt 0.0784
_refine_ls_wR_factor_ref 0.0895
_reflns_Friedel_coverage 0.000
_reflns_number_gt 4025
_reflns_number_total 5355
_reflns_threshold_expression 'I > 2\s(I)'
_cod_data_source_file c8dt01506f2.cif
_cod_data_source_block nelson_cuse_imu
_cod_depositor_comments 'Adding full bibliography for 7046473--7046483.cif.'
_cod_database_code 7046476
_shelx_shelxl_version_number 2014/7
_shelx_space_group_comment
;
The symmetry employed for this shelxl refinement is uniquely defined
by the following loop, which should always be used as a source of
symmetry information in preference to the above space-group names.
They are only intended as comments.
;

loop_
_space_group_symop_operation_xyz
'x, y, z'
'-x+1/2, y+1/2, -z+1/2'
'-x, -y, -z'
'x-1/2, -y-1/2, z-1/2'

loop_
_atom_site_label
_atom_site_type_symbol
_atom_site_fract_x
_atom_site_fract_y
_atom_site_fract_z
_atom_site_U_iso_or_equiv
_atom_site_adp_type
_atom_site_occupancy
_atom_site_site_symmetry_order
_atom_site_calc_flag
_atom_site_refinement_flags_posn
_atom_site_refinement_flags_adp
_atom_site_refinement_flags_occupancy
Cu1 Cu 1.0000 0.0000 0.0000 0.02807(13) Uani 1 2 d S . P
Cu2 Cu 0.5000 0.0000 0.5000 0.04630(17) Uani 1 2 d S . P
Se1 Se 0.79473(3) 0.07413(2) 0.01863(2) 0.03073(9) Uani 1 1 d . . .
Cl1 Cl 0.55585(11) 0.10256(5) 0.55046(7) 0.0577(2) Uani 1 1 d . . .
N1 N 0.6841(2) 0.11400(11) 0.20218(16) 0.0250(5) Uani 1 1 d . . .
N2 N 0.7912(3) 0.01008(11) 0.21765(16) 0.0240(5) Uani 1 1 d . . .
C1 C 0.7588(3) 0.06405(13) 0.15240(19) 0.0227(5) Uani 1 1 d . . .
C2 C 0.6677(3) 0.09053(15) 0.2987(2) 0.0332(7) Uani 1 1 d . . .
H2 H 0.6185 0.1150 0.3484 0.040 Uiso 1 1 calc R U .
C3 C 0.7353(3) 0.02648(15) 0.3077(2) 0.0324(7) Uani 1 1 d . . .
H3 H 0.7434 -0.0026 0.3658 0.039 Uiso 1 1 calc R U .
C4 C 0.6352(3) 0.18181(13) 0.16067(19) 0.0235(6) Uani 1 1 d . . .
C5 C 0.4740(3) 0.19181(14) 0.12263(19) 0.0258(6) Uani 1 1 d . . .
C6 C 0.4332(3) 0.25685(14) 0.0792(2) 0.0286(6) Uani 1 1 d . . .
H6 H 0.3239 0.2658 0.0541 0.034 Uiso 1 1 calc R U .
C7 C 0.5467(3) 0.30929(14) 0.0711(2) 0.0278(6) Uani 1 1 d . . .
C8 C 0.7044(3) 0.29702(14) 0.1106(2) 0.0300(6) Uani 1 1 d . . .
H8 H 0.7820 0.3329 0.1065 0.036 Uiso 1 1 calc R U .
C9 C 0.7528(3) 0.23341(14) 0.1566(2) 0.0286(6) Uani 1 1 d . . .
C10 C 0.3511(3) 0.13530(15) 0.1288(2) 0.0367(7) Uani 1 1 d . . .
H10A H 0.2494 0.1493 0.0896 0.055 Uiso 1 1 calc R U .
H10B H 0.3348 0.1282 0.1991 0.055 Uiso 1 1 calc R U .
H10C H 0.3889 0.0914 0.1016 0.055 Uiso 1 1 calc R U .
C11 C 0.4999(4) 0.37789(16) 0.0188(2) 0.0413(8) Uani 1 1 d . . .
H11A H 0.3842 0.3777 -0.0045 0.062 Uiso 0.5 1 calc R U P
H11B H 0.5254 0.4169 0.0659 0.062 Uiso 0.5 1 calc R U P
H11C H 0.5595 0.3836 -0.0389 0.062 Uiso 0.5 1 calc R U P
H11D H 0.5952 0.4078 0.0195 0.062 Uiso 0.5 1 calc R U P
H11E H 0.4541 0.3686 -0.0509 0.062 Uiso 0.5 1 calc R U P
H11F H 0.4199 0.4019 0.0539 0.062 Uiso 0.5 1 calc R U P
C12 C 0.9258(3) 0.22223(17) 0.1998(3) 0.0469(9) Uani 1 1 d . . .
H12A H 0.9314 0.2089 0.2708 0.070 Uiso 1 1 calc R U .
H12B H 0.9863 0.2658 0.1941 0.070 Uiso 1 1 calc R U .
H12C H 0.9722 0.1847 0.1626 0.070 Uiso 1 1 calc R U .
C13 C 0.8782(3) -0.05362(13) 0.19884(18) 0.0227(5) Uani 1 1 d . . .
C14 C 1.0438(3) -0.05490(14) 0.22514(19) 0.0245(6) Uani 1 1 d . . .
C15 C 1.1237(3) -0.11715(14) 0.2069(2) 0.0266(6) Uani 1 1 d . . .
H15 H 1.2368 -0.1197 0.2252 0.032 Uiso 1 1 calc R U .
C16 C 1.0437(3) -0.17536(14) 0.16298(19) 0.0270(6) Uani 1 1 d . . .
C17 C 0.8782(3) -0.17173(14) 0.1401(2) 0.0300(6) Uani 1 1 d . . .
H17 H 0.8219 -0.2117 0.1112 0.036 Uiso 1 1 calc R U .
C18 C 0.7911(3) -0.11136(14) 0.1580(2) 0.0267(6) Uani 1 1 d . . .
C19 C 1.1330(3) 0.00795(15) 0.2717(2) 0.0369(7) Uani 1 1 d . . .
H19A H 1.1139 0.0484 0.2264 0.055 Uiso 1 1 calc R U .
H19B H 1.2484 -0.0024 0.2829 0.055 Uiso 1 1 calc R U .
H19C H 1.0950 0.0189 0.3360 0.055 Uiso 1 1 calc R U .
C20 C 1.1362(4) -0.24009(15) 0.1388(2) 0.0380(7) Uani 1 1 d . . .
H20A H 1.2126 -0.2275 0.0923 0.057 Uiso 1 1 calc R U .
H20B H 1.0611 -0.2756 0.1075 0.057 Uiso 1 1 calc R U .
H20C H 1.1948 -0.2591 0.2008 0.057 Uiso 1 1 calc R U .
C21 C 0.6095(3) -0.10869(17) 0.1362(3) 0.0421(8) Uani 1 1 d . . .
H21A H 0.5636 -0.1049 0.1996 0.063 Uiso 1 1 calc R U .
H21B H 0.5701 -0.1517 0.1010 0.063 Uiso 1 1 calc R U .
H21C H 0.5774 -0.0677 0.0940 0.063 Uiso 1 1 calc R U .

loop_
_atom_site_aniso_label
_atom_site_aniso_U_11
_atom_site_aniso_U_22
_atom_site_aniso_U_33
_atom_site_aniso_U_23
_atom_site_aniso_U_13
_atom_site_aniso_U_12
Cu1 0.0274(3) 0.0304(3) 0.0276(3) -0.0005(2) 0.0083(2) 0.00762(19)
Cu2 0.0380(3) 0.0640(4) 0.0397(3) 0.0125(3) 0.0161(3) 0.0169(3)
Se1 0.03562(17) 0.03617(17) 0.02241(15) 0.00875(12) 0.01141(12) 0.01595(12)
Cl1 0.0559(5) 0.0673(6) 0.0529(5) 0.0025(5) 0.0179(4) 0.0157(4)
N1 0.0284(12) 0.0249(12) 0.0230(12) 0.0021(9) 0.0088(9) 0.0048(9)
N2 0.0268(12) 0.0254(12) 0.0210(11) 0.0038(9) 0.0076(9) 0.0059(9)
C1 0.0213(13) 0.0252(14) 0.0222(13) 0.0045(11) 0.0055(10) 0.0037(10)
C2 0.0399(17) 0.0376(17) 0.0238(14) 0.0010(13) 0.0111(12) 0.0068(13)
C3 0.0428(17) 0.0358(16) 0.0206(14) 0.0086(12) 0.0115(12) 0.0101(13)
C4 0.0291(14) 0.0215(13) 0.0211(13) 0.0011(11) 0.0076(11) 0.0043(11)
C5 0.0284(14) 0.0263(14) 0.0240(14) -0.0028(11) 0.0087(11) 0.0031(11)
C6 0.0280(15) 0.0307(15) 0.0266(15) 0.0000(12) 0.0016(12) 0.0059(12)
C7 0.0368(16) 0.0246(14) 0.0222(14) -0.0011(11) 0.0043(12) 0.0046(12)
C8 0.0345(16) 0.0271(15) 0.0293(15) -0.0026(12) 0.0074(12) -0.0043(12)
C9 0.0286(15) 0.0282(15) 0.0292(15) -0.0028(12) 0.0040(12) 0.0027(11)
C10 0.0302(16) 0.0333(16) 0.0474(19) 0.0026(14) 0.0085(14) -0.0033(13)
C11 0.056(2) 0.0310(16) 0.0362(17) 0.0063(14) 0.0014(15) 0.0044(14)
C12 0.0282(16) 0.0417(19) 0.070(2) 0.0005(17) 0.0016(16) 0.0023(14)
C13 0.0273(14) 0.0230(13) 0.0183(13) 0.0057(10) 0.0047(10) 0.0067(10)
C14 0.0279(14) 0.0258(14) 0.0202(13) 0.0054(11) 0.0047(11) 0.0001(11)
C15 0.0254(14) 0.0294(15) 0.0256(14) 0.0078(12) 0.0051(11) 0.0052(11)
C16 0.0359(16) 0.0237(14) 0.0232(14) 0.0062(11) 0.0103(12) 0.0039(11)
C17 0.0402(17) 0.0243(14) 0.0258(14) 0.0012(12) 0.0055(12) -0.0039(12)
C18 0.0290(14) 0.0285(15) 0.0225(14) 0.0034(11) 0.0026(11) -0.0004(11)
C19 0.0344(16) 0.0321(16) 0.0432(19) 0.0008(14) 0.0011(14) -0.0039(13)
C20 0.0476(19) 0.0278(16) 0.0410(18) 0.0020(13) 0.0146(15) 0.0104(13)
C21 0.0279(15) 0.047(2) 0.050(2) -0.0040(16) -0.0001(14) -0.0017(14)

loop_
_atom_type_symbol
_atom_type_description
_atom_type_scat_dispersion_real
_atom_type_scat_dispersion_imag
_atom_type_scat_source
Cu Cu 0.3201 1.2651 'International Tables Vol C Tables 4.2.6.8 and 6.1.1.4'
Se Se -0.0929 2.2259 'International Tables Vol C Tables 4.2.6.8 and 6.1.1.4'
Cl Cl 0.1484 0.1585 'International Tables Vol C Tables 4.2.6.8 and 6.1.1.4'
N N 0.0061 0.0033 'International Tables Vol C Tables 4.2.6.8 and 6.1.1.4'
C C 0.0033 0.0016 'International Tables Vol C Tables 4.2.6.8 and 6.1.1.4'
H H 0.0000 0.0000 'International Tables Vol C Tables 4.2.6.8 and 6.1.1.4'

loop_
_geom_angle_atom_site_label_1
_geom_angle_atom_site_label_2
_geom_angle_atom_site_label_3
_geom_angle
_geom_angle_site_symmetry_1
_geom_angle_site_symmetry_3
Se1 Cu1 Se1 180.0 . 3_755
Cl1 Cu2 Cl1 180.00(5) 3_656 .
C1 Se1 Cu1 105.15(8) . .
C1 N1 C2 109.9(2) . .
C1 N1 C4 124.1(2) . .
C2 N1 C4 126.0(2) . .
C1 N2 C3 109.3(2) . .
C1 N2 C13 125.7(2) . .
C3 N2 C13 124.9(2) . .
N2 C1 N1 106.2(2) . .
N2 C1 Se1 130.95(19) . .
N1 C1 Se1 122.82(18) . .
C3 C2 N1 106.5(2) . .
C3 C2 H2 126.8 . .
N1 C2 H2 126.8 . .
C2 C3 N2 108.2(2) . .
C2 C3 H3 125.9 . .
N2 C3 H3 125.9 . .
C5 C4 C9 123.1(2) . .
C5 C4 N1 118.5(2) . .
C9 C4 N1 118.3(2) . .
C6 C5 C4 116.7(2) . .
C6 C5 C10 121.8(2) . .
C4 C5 C10 121.5(2) . .
C5 C6 C7 122.3(2) . .
C5 C6 H6 118.8 . .
C7 C6 H6 118.8 . .
C8 C7 C6 118.7(2) . .
C8 C7 C11 120.3(3) . .
C6 C7 C11 121.0(2) . .
C7 C8 C9 121.8(3) . .
C7 C8 H8 119.1 . .
C9 C8 H8 119.1 . .
C8 C9 C4 117.3(2) . .
C8 C9 C12 120.3(3) . .
C4 C9 C12 122.4(3) . .
C5 C10 H10A 109.5 . .
C5 C10 H10B 109.5 . .
H10A C10 H10B 109.5 . .
C5 C10 H10C 109.5 . .
H10A C10 H10C 109.5 . .
H10B C10 H10C 109.5 . .
C7 C11 H11A 109.5 . .
C7 C11 H11B 109.5 . .
H11A C11 H11B 109.5 . .
C7 C11 H11C 109.5 . .
H11A C11 H11C 109.5 . .
H11B C11 H11C 109.5 . .
C7 C11 H11D 109.5 . .
H11A C11 H11D 141.1 . .
H11B C11 H11D 56.3 . .
H11C C11 H11D 56.3 . .
C7 C11 H11E 109.5 . .
H11A C11 H11E 56.3 . .
H11B C11 H11E 141.1 . .
H11C C11 H11E 56.3 . .
H11D C11 H11E 109.5 . .
C7 C11 H11F 109.5 . .
H11A C11 H11F 56.3 . .
H11B C11 H11F 56.3 . .
H11C C11 H11F 141.1 . .
H11D C11 H11F 109.5 . .
H11E C11 H11F 109.5 . .
C9 C12 H12A 109.5 . .
C9 C12 H12B 109.5 . .
H12A C12 H12B 109.5 . .
C9 C12 H12C 109.5 . .
H12A C12 H12C 109.5 . .
H12B C12 H12C 109.5 . .
C14 C13 C18 122.9(2) . .
C14 C13 N2 118.6(2) . .
C18 C13 N2 118.4(2) . .
C13 C14 C15 117.2(2) . .
C13 C14 C19 121.3(2) . .
C15 C14 C19 121.5(2) . .
C16 C15 C14 122.3(2) . .
C16 C15 H15 118.9 . .
C14 C15 H15 118.9 . .
C17 C16 C15 118.1(2) . .
C17 C16 C20 121.4(3) . .
C15 C16 C20 120.5(2) . .
C16 C17 C18 122.3(3) . .
C16 C17 H17 118.9 . .
C18 C17 H17 118.9 . .
C13 C18 C17 117.1(2) . .
C13 C18 C21 120.9(3) . .
C17 C18 C21 122.0(3) . .
C14 C19 H19A 109.5 . .
C14 C19 H19B 109.5 . .
H19A C19 H19B 109.5 . .
C14 C19 H19C 109.5 . .
H19A C19 H19C 109.5 . .
H19B C19 H19C 109.5 . .
C16 C20 H20A 109.5 . .
C16 C20 H20B 109.5 . .
H20A C20 H20B 109.5 . .
C16 C20 H20C 109.5 . .
H20A C20 H20C 109.5 . .
H20B C20 H20C 109.5 . .
C18 C21 H21A 109.5 . .
C18 C21 H21B 109.5 . .
H21A C21 H21B 109.5 . .
C18 C21 H21C 109.5 . .
H21A C21 H21C 109.5 . .
H21B C21 H21C 109.5 . .

loop_
_geom_bond_atom_site_label_1
_geom_bond_atom_site_label_2
_geom_bond_distance
_geom_bond_site_symmetry_2
Cu1 Se1 2.2636(4) .
Cu1 Se1 2.2637(4) 3_755
Cu2 Cl1 2.0971(11) 3_656
Cu2 Cl1 2.0971(11) .
Se1 C1 1.867(3) .
N1 C1 1.359(3) .
N1 C2 1.393(3) .
N1 C4 1.443(3) .
N2 C1 1.353(3) .
N2 C3 1.387(3) .
N2 C13 1.452(3) .
C2 C3 1.342(4) .
C2 H2 0.9500 .
C3 H3 0.9500 .
C4 C5 1.395(3) .
C4 C9 1.398(4) .
C5 C6 1.391(4) .
C5 C10 1.498(4) .
C6 C7 1.392(4) .
C6 H6 0.9500 .
C7 C8 1.380(4) .
C7 C11 1.508(4) .
C8 C9 1.394(4) .
C8 H8 0.9500 .
C9 C12 1.506(4) .
C10 H10A 0.9800 .
C10 H10B 0.9800 .
C10 H10C 0.9800 .
C11 H11A 0.9800 .
C11 H11B 0.9800 .
C11 H11C 0.9800 .
C11 H11D 0.9800 .
C11 H11E 0.9800 .
C11 H11F 0.9800 .
C12 H12A 0.9800 .
C12 H12B 0.9800 .
C12 H12C 0.9800 .
C13 C14 1.389(3) .
C13 C18 1.391(4) .
C14 C15 1.397(4) .
C14 C19 1.502(4) .
C15 C16 1.386(4) .
C15 H15 0.9500 .
C16 C17 1.385(4) .
C16 C20 1.512(4) .
C17 C18 1.398(4) .
C17 H17 0.9500 .
C18 C21 1.514(4) .
C19 H19A 0.9800 .
C19 H19B 0.9800 .
C19 H19C 0.9800 .
C20 H20A 0.9800 .
C20 H20B 0.9800 .
C20 H20C 0.9800 .
C21 H21A 0.9800 .
C21 H21B 0.9800 .
C21 H21C 0.9800 .

loop_
_geom_torsion_atom_site_label_1
_geom_torsion_atom_site_label_2
_geom_torsion_atom_site_label_3
_geom_torsion_atom_site_label_4
_geom_torsion
C3 N2 C1 N1 0.5(3)
C13 N2 C1 N1 -176.6(2)
C3 N2 C1 Se1 -177.4(2)
C13 N2 C1 Se1 5.5(4)
C2 N1 C1 N2 -0.9(3)
C4 N1 C1 N2 177.2(2)
C2 N1 C1 Se1 177.21(18)
C4 N1 C1 Se1 -4.7(3)
Cu1 Se1 C1 N2 -24.3(3)
Cu1 Se1 C1 N1 158.09(19)
C1 N1 C2 C3 1.0(3)
C4 N1 C2 C3 -177.1(2)
N1 C2 C3 N2 -0.7(3)
C1 N2 C3 C2 0.1(3)
C13 N2 C3 C2 177.2(2)
C1 N1 C4 C5 100.6(3)
C2 N1 C4 C5 -81.6(3)
C1 N1 C4 C9 -76.7(3)
C2 N1 C4 C9 101.1(3)
C9 C4 C5 C6 0.0(4)
N1 C4 C5 C6 -177.2(2)
C9 C4 C5 C10 -179.7(3)
N1 C4 C5 C10 3.1(4)
C4 C5 C6 C7 1.6(4)
C10 C5 C6 C7 -178.6(3)
C5 C6 C7 C8 -2.2(4)
C5 C6 C7 C11 176.9(3)
C6 C7 C8 C9 1.1(4)
C11 C7 C8 C9 -178.0(3)
C7 C8 C9 C4 0.4(4)
C7 C8 C9 C12 -179.4(3)
C5 C4 C9 C8 -1.0(4)
N1 C4 C9 C8 176.2(2)
C5 C4 C9 C12 178.8(3)
N1 C4 C9 C12 -4.0(4)
C1 N2 C13 C14 90.8(3)
C3 N2 C13 C14 -85.8(3)
C1 N2 C13 C18 -91.1(3)
C3 N2 C13 C18 92.3(3)
C18 C13 C14 C15 1.4(4)
N2 C13 C14 C15 179.5(2)
C18 C13 C14 C19 -178.3(3)
N2 C13 C14 C19 -0.3(4)
C13 C14 C15 C16 1.0(4)
C19 C14 C15 C16 -179.2(3)
C14 C15 C16 C17 -2.3(4)
C14 C15 C16 C20 176.2(3)
C15 C16 C17 C18 1.3(4)
C20 C16 C17 C18 -177.3(3)
C14 C13 C18 C17 -2.4(4)
N2 C13 C18 C17 179.6(2)
C14 C13 C18 C21 176.4(3)
N2 C13 C18 C21 -1.6(4)
C16 C17 C18 C13 1.0(4)
C16 C17 C18 C21 -177.8(3)
